data_7043903
loop_
_publ_author_name
'Larionov, Stanislav V.'
'Bryleva, Yuliya'
'Glinskaya, Ludmila Alexsandrovna'
'Plyusnin, Victor F.'
'Kupryakov, Arkady S.'
'Agafontsev, Alexander'
'Tkachev, Alexey V.'
'Bogomyakov, Artem Stepanovich'
'Piryazev, Dmitry A.'
'Korolkov, Ilya V.'

_publ_section_title
;
 Ln(III) complexes (Ln = Eu, Gd, Tb, Dy) with chiral ligand containing
 1,10-phenanthroline and (--)-menthol fragments: synthesis, structure,
 magnetic properties and photoluminescence
;
_journal_name_full 'Dalton Trans.'
_journal_paper_doi 10.1039/C7DT01536D
_journal_year 2017
_chemical_absolute_configuration ad
_chemical_formula_moiety 'C44 H52 N7 O11 Tb'
_chemical_formula_sum 'C44 H52 N7 O11 Tb'
_chemical_formula_weight 1013.84
_space_group_crystal_system tetragonal
_space_group_IT_number 92
_space_group_name_Hall 'P 4abw 2nw'
_space_group_name_H-M_alt 'P 41 21 2'
_symmetry_space_group_name_Hall 'P 4abw 2nw'
_symmetry_space_group_name_H-M 'P 41 21 2'
_atom_sites_solution_hydrogens geom
_audit_creation_date 2017-05-23
_audit_creation_method
;
Olex2 1.2
(compiled 2017.03.28 svn.r3405 for OlexSys, GUI svn.r5335)
;
_audit_update_record
;
2017-05-26 deposited with the CCDC.
2017-06-29 downloaded from the CCDC.
;
_cell_angle_alpha 90
_cell_angle_beta 90
_cell_angle_gamma 90
_cell_formula_units_Z 4
_cell_length_a 12.1768(3)
_cell_length_b 12.1768(3)
_cell_length_c 30.2213(17)
_cell_measurement_reflns_used 2914
_cell_measurement_temperature 173.0(1)
_cell_measurement_theta_max 22.10
_cell_measurement_theta_min 2.62
_cell_volume 4481.0(3)
_computing_cell_refinement 'Bruker SAINT'
_computing_data_collection 'Bruker Apex'
_computing_data_reduction 'Bruker SAINT'
_computing_molecular_graphics 'Olex2 (Dolomanov et al., 2009)'
_computing_publication_material 'Olex2 (Dolomanov et al., 2009)'
_computing_structure_refinement 'SHELXL-2014/7 (Sheldrick, 2014)'
_diffrn_ambient_temperature 173.0(1)
_diffrn_detector_area_resol_mean 8
_diffrn_measured_fraction_theta_full 1.000
_diffrn_measured_fraction_theta_max 0.919
_diffrn_measurement_device_type 'CCD area detector'
_diffrn_measurement_method 'phi and omega scans'
_diffrn_radiation_monochromator graphite
_diffrn_radiation_type MoK\a
_diffrn_radiation_wavelength 0.71073
_diffrn_reflns_av_R_equivalents 0.0843
_diffrn_reflns_av_unetI/netI 0.1017
_diffrn_reflns_Laue_measured_fraction_full 1.000
_diffrn_reflns_Laue_measured_fraction_max 0.919
_diffrn_reflns_limit_h_max 13
_diffrn_reflns_limit_h_min -17
_diffrn_reflns_limit_k_max 17
_diffrn_reflns_limit_k_min -10
_diffrn_reflns_limit_l_max 41
_diffrn_reflns_limit_l_min -39
_diffrn_reflns_number 23895
_diffrn_reflns_point_group_measured_fraction_full 1.000
_diffrn_reflns_point_group_measured_fraction_max 0.891
_diffrn_reflns_theta_full 25.000
_diffrn_reflns_theta_max 30.838
_diffrn_reflns_theta_min 1.803
_diffrn_source 'sealed tube'
_exptl_absorpt_coefficient_mu 1.645
_exptl_absorpt_correction_T_max 0.7461
_exptl_absorpt_correction_T_min 0.6419
_exptl_absorpt_correction_type multi-scan
_exptl_absorpt_process_details
'SADABS-2012/1 (Bruker,2012) was used for absorption correction. wR2(int) was 0.0761 before and 0.0686 after correction. The Ratio of minimum to maximum transmission is 0.8603. The \l/2 correction factor is 0.0015.'
_exptl_crystal_colour colourless
_exptl_crystal_colour_primary colourless
_exptl_crystal_density_diffrn 1.503
_exptl_crystal_description block
_exptl_crystal_F_000 2072
_exptl_crystal_size_max 0.136
_exptl_crystal_size_mid 0.13
_exptl_crystal_size_min 0.109
_refine_diff_density_max 0.550
_refine_diff_density_min -0.561
_refine_diff_density_rms 0.116
_refine_ls_abs_structure_details
;
 Flack x determined using 1610 quotients [(I+)-(I-)]/[(I+)+(I-)]
 (Parsons, Flack and Wagner, Acta Cryst. B69 (2013) 249-259).
;
_refine_ls_abs_structure_Flack 0.006(11)
_refine_ls_extinction_method none
_refine_ls_goodness_of_fit_ref 0.977
_refine_ls_hydrogen_treatment constr
_refine_ls_matrix_type full
_refine_ls_number_parameters 289
_refine_ls_number_reflns 6284
_refine_ls_number_restraints 0
_refine_ls_restrained_S_all 0.977
_refine_ls_R_factor_all 0.0724
_refine_ls_R_factor_gt 0.0439
_refine_ls_shift/su_max 0.000
_refine_ls_shift/su_mean 0.000
_refine_ls_structure_factor_coef Fsqd
_refine_ls_weighting_details 'w=1/[\s^2^(Fo^2^)] where P=(Fo^2^+2Fc^2^)/3'
_refine_ls_weighting_scheme calc
_refine_ls_wR_factor_gt 0.0556
_refine_ls_wR_factor_ref 0.0627
_reflns_Friedel_coverage 0.676
_reflns_Friedel_fraction_full 1.000
_reflns_Friedel_fraction_max 0.853
_reflns_number_gt 4806
_reflns_number_total 6284
_reflns_threshold_expression 'I > 2\s(I)'
_cod_data_source_file c7dt01536d2.cif
_cod_data_source_block gli453
_cod_database_code 7043903
_shelx_shelxl_version_number 2014/7
_shelx_space_group_comment
;
The symmetry employed for this shelxl refinement is uniquely defined
by the following loop, which should always be used as a source of
symmetry information in preference to the above space-group names.
They are only intended as comments.
;
_olex2_refinement_description
;
1. Fixed Uiso
 At 1.2 times of:
  All C(H) groups, All C(H,H) groups
 At 1.5 times of:
  All C(H,H,H) groups
2.a Ternary CH refined with riding coordinates:
 C1(H1), C3(H3), C4(H4), C8(H8)
2.b Secondary CH2 refined with riding coordinates:
 C2(H2A,H2B), C5(H5A,H5B), C6(H6A,H6B)
2.c Aromatic/amide H refined with riding coordinates:
 C12(H12), C13(H13), C15(H15), C16(H16), C18(H18), C19(H19), C20(H20)
2.d Idealised Me refined as rotating group:
 C7(H7A,H7B,H7C), C9(H9A,H9B,H9C), C10(H10A,H10B,H10C)
;
_olex2_submission_special_instructions 'No special instructions were received'

loop_
_space_group_symop_operation_xyz
'x, y, z'
'-y+1/2, x+1/2, z+1/4'
'-x, -y, z+1/2'
'y+1/2, -x+1/2, z+3/4'
'x+1/2, -y+1/2, -z+3/4'
'-x+1/2, y+1/2, -z+1/4'
'y, x, -z'
'-y, -x, -z+1/2'

loop_
_atom_site_label
_atom_site_type_symbol
_atom_site_fract_x
_atom_site_fract_y
_atom_site_fract_z
_atom_site_U_iso_or_equiv
_atom_site_adp_type
_atom_site_occupancy
_atom_site_site_symmetry_order
_atom_site_calc_flag
_atom_site_refinement_flags_posn
_atom_site_refinement_flags_adp
_atom_site_refinement_flags_occupancy
Tb1 Tb 0.19704(2) 0.19704(2) 0.5000 0.01493(8) Uani 1 2 d S T P
O1 O 0.2366(3) 0.4768(2) 0.50832(13) 0.0216(9) Uani 1 1 d . . .
O2 O 0.3257(3) 0.0530(3) 0.46560(12) 0.0221(9) Uani 1 1 d . . .
O3 O 0.1851(3) 0.1065(3) 0.42746(12) 0.0239(9) Uani 1 1 d . . .
O4 O 0.2903(3) -0.0249(3) 0.40212(13) 0.0250(9) Uani 1 1 d . . .
O5 O 0.1257(2) 0.0068(3) 0.51143(13) 0.0206(10) Uani 1 1 d . . .
O6 O -0.0439(2) -0.0439(2) 0.5000 0.0279(14) Uani 1 2 d S T P
N1 N 0.2943(3) 0.3367(3) 0.55045(14) 0.0163(10) Uani 1 1 d . . .
N2 N 0.3172(4) 0.1135(3) 0.55895(14) 0.0154(10) Uani 1 1 d . . .
N3 N 0.2679(4) 0.0422(3) 0.43108(16) 0.0190(11) Uani 1 1 d . . .
N4 N 0.0271(3) 0.0271(3) 0.5000 0.0201(14) Uani 1 2 d S T P
C1 C 0.0441(4) 0.6996(5) 0.4694(2) 0.0343(15) Uani 1 1 d . . .
H1 H 0.0497 0.7506 0.4952 0.041 Uiso 1 1 calc R . .
C2 C 0.0865(4) 0.5865(4) 0.4837(2) 0.0273(14) Uani 1 1 d . . .
H2A H 0.0400 0.5584 0.5081 0.033 Uiso 1 1 calc R . .
H2B H 0.0803 0.5348 0.4586 0.033 Uiso 1 1 calc R . .
C3 C 0.2057(4) 0.5909(3) 0.4991(2) 0.0234(11) Uani 1 1 d . . .
H3 H 0.2113 0.6355 0.5268 0.028 Uiso 1 1 calc R . .
C4 C 0.2823(5) 0.6381(4) 0.4638(2) 0.0325(17) Uani 1 1 d . . .
H4 H 0.2796 0.5872 0.4378 0.039 Uiso 1 1 calc R . .
C5 C 0.2362(5) 0.7501(4) 0.4481(2) 0.0439(18) Uani 1 1 d . . .
H5A H 0.2411 0.8034 0.4728 0.053 Uiso 1 1 calc R . .
H5B H 0.2822 0.7780 0.4236 0.053 Uiso 1 1 calc R . .
C6 C 0.1174(5) 0.7431(4) 0.4326(2) 0.0453(19) Uani 1 1 d . . .
H6A H 0.0918 0.8169 0.4235 0.054 Uiso 1 1 calc R . .
H6B H 0.1127 0.6939 0.4066 0.054 Uiso 1 1 calc R . .
C7 C -0.0760(5) 0.6931(6) 0.4554(2) 0.055(2) Uani 1 1 d . . .
H7A H -0.1203 0.6664 0.4802 0.082 Uiso 1 1 calc GR . .
H7B H -0.0832 0.6424 0.4303 0.082 Uiso 1 1 calc GR . .
H7C H -0.1016 0.7662 0.4466 0.082 Uiso 1 1 calc GR . .
C8 C 0.4029(5) 0.6460(5) 0.4782(2) 0.045(2) Uani 1 1 d . . .
H8 H 0.4226 0.5748 0.4927 0.054 Uiso 1 1 calc R . .
C9 C 0.4791(5) 0.6606(5) 0.4380(3) 0.069(3) Uani 1 1 d . . .
H9A H 0.5558 0.6590 0.4478 0.103 Uiso 1 1 calc GR . .
H9B H 0.4637 0.7313 0.4237 0.103 Uiso 1 1 calc GR . .
H9C H 0.4663 0.6010 0.4168 0.103 Uiso 1 1 calc GR . .
C10 C 0.4259(5) 0.7380(4) 0.5117(3) 0.056(2) Uani 1 1 d . . .
H10A H 0.4238 0.8092 0.4965 0.083 Uiso 1 1 calc GR . .
H10B H 0.4987 0.7271 0.5248 0.083 Uiso 1 1 calc GR . .
H10C H 0.3700 0.7366 0.5350 0.083 Uiso 1 1 calc GR . .
C11 C 0.2867(4) 0.4461(4) 0.54579(19) 0.0190(12) Uani 1 1 d . . .
C12 C 0.3286(4) 0.5194(4) 0.5776(2) 0.0237(14) Uani 1 1 d . . .
H12 H 0.3191 0.5963 0.5741 0.028 Uiso 1 1 calc R . .
C13 C 0.3829(4) 0.4792(5) 0.6134(2) 0.0285(15) Uani 1 1 d . . .
H13 H 0.4119 0.5282 0.6350 0.034 Uiso 1 1 calc R . .
C14 C 0.3963(4) 0.3642(4) 0.6187(2) 0.0213(13) Uani 1 1 d . . .
C15 C 0.4580(4) 0.3189(5) 0.65452(19) 0.0274(14) Uani 1 1 d . . .
H15 H 0.4889 0.3660 0.6763 0.033 Uiso 1 1 calc R . .
C16 C 0.4725(4) 0.2097(5) 0.65753(19) 0.0250(13) Uani 1 1 d . . .
H16 H 0.5148 0.1806 0.6812 0.030 Uiso 1 1 calc R . .
C17 C 0.4257(4) 0.1373(4) 0.62593(19) 0.0208(13) Uani 1 1 d . . .
C18 C 0.4387(4) 0.0215(5) 0.6284(2) 0.0239(14) Uani 1 1 d . . .
H18 H 0.4799 -0.0106 0.6518 0.029 Uiso 1 1 calc R . .
C19 C 0.3914(4) -0.0426(4) 0.59699(19) 0.0209(13) Uani 1 1 d . . .
H19 H 0.3985 -0.1202 0.5984 0.025 Uiso 1 1 calc R . .
C20 C 0.3322(4) 0.0060(4) 0.56257(19) 0.0194(13) Uani 1 1 d . . .
H20 H 0.3011 -0.0404 0.5406 0.023 Uiso 1 1 calc R . .
C21 C 0.3634(4) 0.1794(4) 0.59012(18) 0.0167(12) Uani 1 1 d . . .
C22 C 0.3500(3) 0.2968(5) 0.58606(18) 0.0175(12) Uani 1 1 d . . .

loop_
_atom_site_aniso_label
_atom_site_aniso_U_11
_atom_site_aniso_U_22
_atom_site_aniso_U_33
_atom_site_aniso_U_23
_atom_site_aniso_U_13
_atom_site_aniso_U_12
Tb1 0.01501(10) 0.01501(10) 0.01478(15) 0.00139(13) -0.00139(13) -0.00051(18)
O1 0.0279(19) 0.0112(16) 0.026(3) -0.0021(18) 0.0000(18) -0.0046(14)
O2 0.018(2) 0.030(2) 0.018(2) 0.0002(19) -0.0049(18) 0.0015(17)
O3 0.023(2) 0.0235(18) 0.026(2) -0.0027(18) -0.007(2) 0.0046(19)
O4 0.037(2) 0.0166(17) 0.021(2) -0.0057(17) 0.006(2) -0.002(2)
O5 0.0152(17) 0.0215(19) 0.025(3) 0.0013(18) -0.0051(18) -0.0010(16)
O6 0.0203(16) 0.0203(16) 0.043(4) 0.007(3) -0.007(3) -0.010(2)
N1 0.016(2) 0.016(2) 0.017(2) -0.0031(17) 0.002(2) -0.003(2)
N2 0.017(2) 0.016(2) 0.013(2) -0.0002(18) 0.000(2) 0.001(2)
N3 0.021(3) 0.017(2) 0.019(3) 0.002(2) 0.006(2) -0.007(2)
N4 0.0214(19) 0.0214(19) 0.017(4) 0.003(3) -0.003(3) 0.002(3)
C1 0.048(4) 0.019(3) 0.035(4) -0.002(3) -0.006(3) 0.010(3)
C2 0.037(3) 0.018(3) 0.027(4) 0.002(3) -0.003(3) 0.002(3)
C3 0.035(3) 0.009(2) 0.025(3) 0.005(3) -0.003(4) 0.002(2)
C4 0.051(5) 0.015(3) 0.032(4) 0.000(3) 0.007(3) -0.004(3)
C5 0.063(5) 0.026(4) 0.043(5) 0.011(3) 0.018(4) -0.003(3)
C6 0.084(5) 0.016(3) 0.036(5) 0.011(3) -0.001(4) 0.013(3)
C7 0.067(5) 0.028(4) 0.069(6) 0.001(5) -0.015(4) 0.013(4)
C8 0.051(4) 0.027(3) 0.057(6) -0.002(3) 0.018(4) -0.008(3)
C9 0.070(5) 0.040(4) 0.096(8) -0.015(5) 0.048(5) -0.018(4)
C10 0.051(4) 0.034(3) 0.081(7) -0.003(4) 0.009(5) -0.021(3)
C11 0.018(3) 0.019(3) 0.020(3) -0.001(2) 0.007(3) -0.005(2)
C12 0.026(3) 0.014(3) 0.031(4) -0.010(3) 0.003(3) -0.002(2)
C13 0.025(3) 0.034(4) 0.027(4) -0.009(3) -0.001(3) -0.006(3)
C14 0.018(3) 0.025(3) 0.022(3) -0.009(3) 0.004(3) -0.001(3)
C15 0.025(3) 0.037(4) 0.020(3) -0.008(3) -0.006(3) 0.000(3)
C16 0.025(3) 0.033(3) 0.017(3) -0.003(3) -0.007(2) 0.001(3)
C17 0.018(3) 0.028(3) 0.016(3) -0.002(3) 0.004(3) -0.002(3)
C18 0.018(3) 0.035(3) 0.019(3) 0.005(3) -0.002(3) 0.004(3)
C19 0.021(3) 0.020(3) 0.021(3) 0.004(3) -0.001(3) 0.001(2)
C20 0.018(3) 0.021(3) 0.019(3) 0.000(3) 0.000(2) -0.001(2)
C21 0.014(2) 0.025(3) 0.011(3) -0.003(3) 0.002(2) 0.003(2)
C22 0.014(2) 0.020(3) 0.019(3) -0.004(3) 0.003(2) -0.002(3)

loop_
_atom_type_symbol
_atom_type_description
_atom_type_scat_dispersion_real
_atom_type_scat_dispersion_imag
_atom_type_scat_source
C C 0.0033 0.0016 'International Tables Vol C Tables 4.2.6.8 and 6.1.1.4'
H H 0.0000 0.0000 'International Tables Vol C Tables 4.2.6.8 and 6.1.1.4'
N N 0.0061 0.0033 'International Tables Vol C Tables 4.2.6.8 and 6.1.1.4'
O O 0.0106 0.0060 'International Tables Vol C Tables 4.2.6.8 and 6.1.1.4'
Tb Tb -0.1723 4.1537 'International Tables Vol C Tables 4.2.6.8 and 6.1.1.4'

loop_
_geom_angle_atom_site_label_1
_geom_angle_atom_site_label_2
_geom_angle_atom_site_label_3
_geom_angle
_geom_angle_site_symmetry_1
_geom_angle_site_symmetry_3
O2 Tb1 O2 174.12(16) . 7_556
O2 Tb1 N1 114.20(12) 7_556 7_556
O2 Tb1 N1 70.82(12) 7_556 .
O2 Tb1 N1 114.20(12) . .
O2 Tb1 N1 70.82(12) . 7_556
O3 Tb1 O2 50.91(11) . .
O3 Tb1 O2 50.90(11) 7_556 7_556
O3 Tb1 O2 126.43(12) . 7_556
O3 Tb1 O2 126.42(11) 7_556 .
O3 Tb1 O3 137.92(17) 7_556 .
O3 Tb1 O5 70.49(12) . 7_556
O3 Tb1 O5 70.48(12) 7_556 .
O3 Tb1 O5 71.75(12) . .
O3 Tb1 O5 71.74(12) 7_556 7_556
O3 Tb1 N1 148.45(12) . .
O3 Tb1 N1 73.56(12) 7_556 .
O3 Tb1 N1 148.46(12) 7_556 7_556
O3 Tb1 N1 73.56(12) . 7_556
O3 Tb1 N2 66.80(12) . 7_556
O3 Tb1 N2 66.80(12) 7_556 .
O3 Tb1 N2 118.92(12) . .
O3 Tb1 N2 118.92(12) 7_556 7_556
O5 Tb1 O2 68.61(11) 7_556 7_556
O5 Tb1 O2 105.79(11) . 7_556
O5 Tb1 O2 105.79(11) 7_556 .
O5 Tb1 O2 68.61(11) . .
O5 Tb1 O5 51.27(14) 7_556 .
O5 Tb1 N1 137.62(12) . 7_556
O5 Tb1 N1 133.71(12) . .
O5 Tb1 N1 133.71(12) 7_556 7_556
O5 Tb1 N1 137.61(12) 7_556 .
O5 Tb1 N2 74.31(12) . .
O5 Tb1 N2 119.72(12) . 7_556
O5 Tb1 N2 74.31(12) 7_556 7_556
O5 Tb1 N2 119.72(12) 7_556 .
N1 Tb1 N1 75.09(18) 7_556 .
N2 Tb1 O2 69.93(12) . .
N2 Tb1 O2 110.86(13) 7_556 .
N2 Tb1 O2 69.93(12) 7_556 7_556
N2 Tb1 O2 110.86(13) . 7_556
N2 Tb1 N1 102.78(13) 7_556 .
N2 Tb1 N1 102.78(13) . 7_556
N2 Tb1 N1 65.21(13) . .
N2 Tb1 N1 65.20(13) 7_556 7_556
N2 Tb1 N2 165.65(18) 7_556 .
C11 O1 C3 122.8(4) . .
N3 O2 Tb1 93.8(3) . .
N3 O3 Tb1 98.7(3) . .
N4 O5 Tb1 96.4(3) . .
C11 N1 Tb1 124.2(4) . .
C11 N1 C22 118.1(5) . .
C22 N1 Tb1 117.5(3) . .
C20 N2 Tb1 122.5(3) . .
C20 N2 C21 117.9(5) . .
C21 N2 Tb1 119.5(3) . .
O2 N3 Tb1 60.8(2) . .
O2 N3 O3 116.4(4) . .
O3 N3 Tb1 55.8(2) . .
O4 N3 Tb1 175.7(3) . .
O4 N3 O2 122.3(5) . .
O4 N3 O3 121.3(5) . .
O5 N4 Tb1 58.0(3) . .
O5 N4 Tb1 58.0(3) 7_556 .
O5 N4 O5 116.0(6) 7_556 .
O6 N4 Tb1 180.0(4) . .
O6 N4 O5 122.0(3) . .
O6 N4 O5 122.0(3) . 7_556
C6 C1 C2 108.8(5) . .
C6 C1 C7 112.3(5) . .
C7 C1 C2 110.7(5) . .
C3 C2 C1 112.0(4) . .
O1 C3 C2 105.6(3) . .
O1 C3 C4 109.4(4) . .
C2 C3 C4 112.3(5) . .
C3 C4 C5 108.8(5) . .
C3 C4 C8 114.0(5) . .
C8 C4 C5 112.3(5) . .
C6 C5 C4 112.9(5) . .
C1 C6 C5 110.6(5) . .
C4 C8 C9 111.0(6) . .
C10 C8 C4 114.1(5) . .
C10 C8 C9 109.0(5) . .
O1 C11 N1 113.4(5) . .
O1 C11 C12 124.5(5) . .
N1 C11 C12 122.1(5) . .
C13 C12 C11 119.5(5) . .
C12 C13 C14 120.0(6) . .
C13 C14 C15 121.9(5) . .
C22 C14 C13 116.9(6) . .
C22 C14 C15 121.2(5) . .
C16 C15 C14 120.2(5) . .
C15 C16 C17 121.1(5) . .
C16 C17 C18 122.4(5) . .
C21 C17 C16 120.3(5) . .
C21 C17 C18 117.3(5) . .
C19 C18 C17 119.1(5) . .
C18 C19 C20 119.8(5) . .
N2 C20 C19 123.4(5) . .
N2 C21 C17 122.5(5) . .
N2 C21 C22 118.6(5) . .
C17 C21 C22 118.9(5) . .
N1 C22 C14 123.2(5) . .
N1 C22 C21 118.5(5) . .
C14 C22 C21 118.3(5) . .

loop_
_geom_bond_atom_site_label_1
_geom_bond_atom_site_label_2
_geom_bond_distance
_geom_bond_site_symmetry_2
Tb1 O2 2.571(3) 7_556
Tb1 O2 2.571(3) .
Tb1 O3 2.458(4) .
Tb1 O3 2.458(4) 7_556
Tb1 O5 2.497(3) .
Tb1 O5 2.497(3) 7_556
Tb1 N1 2.573(4) .
Tb1 N1 2.573(4) 7_556
Tb1 N2 2.519(4) 7_556
Tb1 N2 2.520(4) .
O1 C3 1.465(5) .
O1 C11 1.340(6) .
O2 N3 1.265(5) .
O3 N3 1.281(5) .
O4 N3 1.228(5) .
O5 N4 1.274(4) .
O6 N4 1.221(6) .
N1 C11 1.343(6) .
N1 C22 1.361(6) .
N2 C20 1.327(6) .
N2 C21 1.359(6) .
N4 O5 1.274(4) 7_556
C1 C2 1.533(7) .
C1 C6 1.521(8) .
C1 C7 1.524(7) .
C2 C3 1.527(7) .
C3 C4 1.531(7) .
C4 C5 1.549(7) .
C4 C8 1.535(8) .
C5 C6 1.522(8) .
C8 C9 1.541(9) .
C8 C10 1.535(8) .
C11 C12 1.407(7) .
C12 C13 1.360(8) .
C13 C14 1.418(7) .
C14 C15 1.428(7) .
C14 C22 1.403(7) .
C15 C16 1.344(8) .
C16 C17 1.420(7) .
C17 C18 1.421(7) .
C17 C21 1.417(7) .
C18 C19 1.358(7) .
C19 C20 1.397(7) .
C21 C22 1.444(7) .

loop_
_geom_torsion_atom_site_label_1
_geom_torsion_atom_site_label_2
_geom_torsion_atom_site_label_3
_geom_torsion_atom_site_label_4
_geom_torsion
_geom_torsion_site_symmetry_4
Tb1 O2 N3 O3 4.7(4) .
Tb1 O2 N3 O4 -176.4(4) .
Tb1 O3 N3 O2 -5.0(4) .
Tb1 O3 N3 O4 176.2(4) .
Tb1 O5 N4 O5 -0.001(1) 7_556
Tb1 O5 N4 O6 180.000(0) .
Tb1 N1 C11 O1 -9.3(6) .
Tb1 N1 C11 C12 171.0(4) .
Tb1 N1 C22 C14 -172.9(4) .
Tb1 N1 C22 C21 8.0(5) .
Tb1 N2 C20 C19 -174.8(4) .
Tb1 N2 C21 C17 175.6(4) .
Tb1 N2 C21 C22 -5.5(6) .
O1 C3 C4 C5 169.6(5) .
O1 C3 C4 C8 -64.2(6) .
O1 C11 C12 C13 -176.7(5) .
N1 C11 C12 C13 2.9(8) .
N2 C21 C22 N1 -1.9(7) .
N2 C21 C22 C14 179.0(4) .
C1 C2 C3 O1 -175.7(5) .
C1 C2 C3 C4 -56.6(6) .
C2 C1 C6 C5 -58.0(7) .
C2 C3 C4 C5 52.7(6) .
C2 C3 C4 C8 178.9(4) .
C3 O1 C11 N1 171.4(4) .
C3 O1 C11 C12 -9.0(8) .
C3 C4 C5 C6 -54.2(7) .
C3 C4 C8 C9 163.2(5) .
C3 C4 C8 C10 -73.3(6) .
C4 C5 C6 C1 58.2(7) .
C5 C4 C8 C9 -72.5(7) .
C5 C4 C8 C10 51.1(8) .
C6 C1 C2 C3 57.7(7) .
C7 C1 C2 C3 -178.4(5) .
C7 C1 C6 C5 179.1(5) .
C8 C4 C5 C6 178.6(6) .
C11 O1 C3 C2 -131.5(5) .
C11 O1 C3 C4 107.5(5) .
C11 N1 C22 C14 2.2(7) .
C11 N1 C22 C21 -176.9(4) .
C11 C12 C13 C14 -0.4(8) .
C12 C13 C14 C15 176.4(5) .
C12 C13 C14 C22 -1.0(8) .
C13 C14 C15 C16 -177.4(5) .
C13 C14 C22 N1 0.1(7) .
C13 C14 C22 C21 179.2(5) .
C14 C15 C16 C17 -1.1(8) .
C15 C14 C22 N1 -177.3(5) .
C15 C14 C22 C21 1.8(7) .
C15 C16 C17 C18 -179.4(5) .
C15 C16 C17 C21 0.7(8) .
C16 C17 C18 C19 180.0(5) .
C16 C17 C21 N2 179.8(5) .
C16 C17 C21 C22 0.9(7) .
C17 C18 C19 C20 0.8(8) .
C17 C21 C22 N1 177.0(4) .
C17 C21 C22 C14 -2.1(7) .
C18 C17 C21 N2 0.0(8) .
C18 C17 C21 C22 -178.9(5) .
C18 C19 C20 N2 -1.3(8) .
C20 N2 C21 C17 -0.4(7) .
C20 N2 C21 C22 178.5(4) .
C21 N2 C20 C19 1.0(7) .
C21 C17 C18 C19 -0.2(8) .
C22 N1 C11 O1 175.9(4) .
C22 N1 C11 C12 -3.7(8) .
C22 C14 C15 C16 -0.2(8) .
